data_7017724
loop_
_publ_author_name
'Jess, Inke'
'Boeckmann, Jan'
'N\"ather, Christian'

_publ_section_title
;
 New cadmium thio- and selenocyanato coordination compounds: structural
 snapshots on the reaction pathway to more condensed anionic networks.
;
_journal_issue 1
_journal_name_full 'Dalton transactions (Cambridge, England : 2003)'
_journal_page_first 228
_journal_page_last 236
_journal_paper_doi 10.1039/c1dt11377a
_journal_volume 41
_journal_year 2012
_chemical_formula_moiety 'C6 H4 Cd N4 S2'
_chemical_formula_sum 'C6 H4 Cd N4 S2'
_chemical_formula_weight 308.65
_chemical_name_systematic
;
?
;
_space_group_IT_number 11
_symmetry_cell_setting monoclinic
_symmetry_space_group_name_Hall '-P 2yb'
_symmetry_space_group_name_H-M 'P 1 21/m 1'
_atom_sites_solution_hydrogens geom
_atom_sites_solution_primary direct
_atom_sites_solution_secondary difmap
_audit_creation_method SHELXL-97
_cell_angle_alpha 90.00
_cell_angle_beta 105.634(14)
_cell_angle_gamma 90.00
_cell_formula_units_Z 2
_cell_length_a 5.6358(9)
_cell_length_b 12.4946(15)
_cell_length_c 7.1516(13)
_cell_measurement_temperature 293(2)
_cell_volume 484.96(14)
_computing_structure_refinement 'SHELXL-97 (Sheldrick, 1997)'
_computing_structure_solution 'SHELXS-97 (Sheldrick, 1990)'
_diffrn_ambient_temperature 293(2)
_diffrn_measured_fraction_theta_full 0.984
_diffrn_measured_fraction_theta_max 0.984
_diffrn_radiation_monochromator graphite
_diffrn_radiation_source 'fine-focus sealed tube'
_diffrn_radiation_type MoK\a
_diffrn_radiation_wavelength 0.71073
_diffrn_reflns_av_R_equivalents 0.0000
_diffrn_reflns_av_sigmaI/netI 0.0281
_diffrn_reflns_limit_h_max 6
_diffrn_reflns_limit_h_min -6
_diffrn_reflns_limit_k_max 15
_diffrn_reflns_limit_k_min -15
_diffrn_reflns_limit_l_max 8
_diffrn_reflns_limit_l_min -8
_diffrn_reflns_number 6520
_diffrn_reflns_theta_full 25.89
_diffrn_reflns_theta_max 25.89
_diffrn_reflns_theta_min 3.38
_exptl_absorpt_coefficient_mu 2.637
_exptl_absorpt_correction_T_max 0.803
_exptl_absorpt_correction_T_min 0.658
_exptl_absorpt_correction_type numerical
_exptl_absorpt_process_details 'X-Shape and X-Red32 (STOE, 2008)'
_exptl_crystal_density_diffrn 2.114
_exptl_crystal_density_method 'not measured'
_exptl_crystal_F_000 296
_exptl_crystal_size_max 0.18
_exptl_crystal_size_mid 0.13
_exptl_crystal_size_min 0.08
_refine_diff_density_max 0.397
_refine_diff_density_min -0.770
_refine_diff_density_rms 0.078
_refine_ls_extinction_method none
_refine_ls_goodness_of_fit_ref 1.065
_refine_ls_hydrogen_treatment constr
_refine_ls_matrix_type full
_refine_ls_number_parameters 65
_refine_ls_number_reflns 6520
_refine_ls_number_restraints 0
_refine_ls_restrained_S_all 1.065
_refine_ls_R_factor_all 0.0526
_refine_ls_R_factor_gt 0.0355
_refine_ls_shift/su_max 0.000
_refine_ls_shift/su_mean 0.000
_refine_ls_structure_factor_coef Fsqd
_refine_ls_weighting_details 'calc w=1/[\s^2^(Fo^2^)+(0.0230P)^2^+0.3927P] where P=(Fo^2^+2Fc^2^)/3'
_refine_ls_weighting_scheme calc
_refine_ls_wR_factor_gt 0.0595
_refine_ls_wR_factor_ref 0.0636
_reflns_number_gt 5132
_reflns_number_total 6520
_reflns_threshold_expression >2sigma(I)
_cod_data_source_file c1dt11377a.txt
_cod_data_source_block cd77a
_cod_original_cell_volume 484.96(13)
_cod_original_sg_symbol_H-M 'P 21/m'
_cod_database_code 7017724

loop_
_symmetry_equiv_pos_as_xyz
'x, y, z'
'-x, y+1/2, -z'
'-x, -y, -z'
'x, -y-1/2, z'

loop_
_atom_site_label
_atom_site_type_symbol
_atom_site_fract_x
_atom_site_fract_y
_atom_site_fract_z
_atom_site_U_iso_or_equiv
_atom_site_adp_type
_atom_site_occupancy
_atom_site_symmetry_multiplicity
_atom_site_calc_flag
_atom_site_refinement_flags
Cd1 Cd 0.5000 0.5000 0.5000 0.04022(6) Uani 1 2 d S
S1 S 0.36039(10) 0.58526(5) 0.80117(8) 0.05313(14) Uani 1 1 d .
C1 C 0.0665(3) 0.59259(14) 0.6874(3) 0.0385(4) Uani 1 1 d .
N1 N -0.1418(3) 0.59545(14) 0.6098(3) 0.0508(4) Uani 1 1 d .
N11 N 0.3074(3) 0.65539(12) 0.3211(2) 0.0385(4) Uani 1 1 d .
C13 C 0.4022(5) 0.7500 0.3830(4) 0.0394(6) Uani 1 2 d S
H13 H 0.5503 0.7500 0.4798 0.047 Uiso 1 2 calc SR
C11 C 0.0937(4) 0.65654(15) 0.1812(3) 0.0447(5) Uani 1 1 d .
H11 H 0.0205 0.5919 0.1330 0.054 Uiso 1 1 calc R
C12 C -0.0192(5) 0.7500 0.1078(4) 0.0493(7) Uani 1 2 d S
H12 H -0.1676 0.7500 0.0113 0.059 Uiso 1 2 calc SR

loop_
_atom_site_aniso_label
_atom_site_aniso_U_11
_atom_site_aniso_U_22
_atom_site_aniso_U_33
_atom_site_aniso_U_23
_atom_site_aniso_U_13
_atom_site_aniso_U_12
Cd1 0.02975(8) 0.03083(8) 0.05718(11) -0.00093(12) 0.00673(7) 0.00277(12)
S1 0.0371(2) 0.0698(4) 0.0467(3) -0.0075(3) 0.0014(2) 0.0067(3)
C1 0.0394(11) 0.0306(9) 0.0469(10) -0.0030(7) 0.0140(9) 0.0007(9)
N1 0.0322(9) 0.0432(10) 0.0756(11) -0.0107(8) 0.0122(8) -0.0026(8)
N11 0.0401(9) 0.0295(8) 0.0446(8) -0.0011(6) 0.0091(7) 0.0019(7)
C13 0.0360(14) 0.0294(13) 0.0503(14) 0.000 0.0073(11) 0.000
C11 0.0513(12) 0.0367(10) 0.0421(10) -0.0054(8) 0.0058(9) -0.0040(9)
C12 0.0478(16) 0.0445(16) 0.0457(15) 0.000 -0.0042(12) 0.000

loop_
_atom_type_symbol
_atom_type_description
_atom_type_scat_dispersion_real
_atom_type_scat_dispersion_imag
_atom_type_scat_source
C C 0.0033 0.0016 'International Tables Vol C Tables 4.2.6.8 and 6.1.1.4'
H H 0.0000 0.0000 'International Tables Vol C Tables 4.2.6.8 and 6.1.1.4'
N N 0.0061 0.0033 'International Tables Vol C Tables 4.2.6.8 and 6.1.1.4'
S S 0.1246 0.1234 'International Tables Vol C Tables 4.2.6.8 and 6.1.1.4'
Cd Cd -0.8075 1.2024 'International Tables Vol C Tables 4.2.6.8 and 6.1.1.4'

loop_
_geom_angle_atom_site_label_1
_geom_angle_atom_site_label_2
_geom_angle_atom_site_label_3
_geom_angle
_geom_angle_site_symmetry_1
_geom_angle_site_symmetry_3
N1 Cd1 N1 180.00(8) 3_566 1_655
N1 Cd1 N11 90.47(6) 3_566 .
N1 Cd1 N11 89.53(6) 1_655 .
N1 Cd1 N11 89.53(6) 3_566 3_666
N1 Cd1 N11 90.47(6) 1_655 3_666
N11 Cd1 N11 180.000(1) . 3_666
N1 Cd1 S1 93.40(5) 3_566 .
N1 Cd1 S1 86.60(5) 1_655 .
N11 Cd1 S1 85.39(4) . .
N11 Cd1 S1 94.61(4) 3_666 .
N1 Cd1 S1 86.60(5) 3_566 3_666
N1 Cd1 S1 93.40(5) 1_655 3_666
N11 Cd1 S1 94.61(4) . 3_666
N11 Cd1 S1 85.39(4) 3_666 3_666
S1 Cd1 S1 180.000(11) . 3_666
C1 S1 Cd1 95.66(7) . .
N1 C1 S1 178.23(19) . .
C1 N1 Cd1 146.57(16) . 1_455
C13 N11 C11 116.11(17) . .
C13 N11 Cd1 117.21(13) . .
C11 N11 Cd1 126.02(12) . .
N11 C13 N11 126.5(2) . 4_575
N11 C11 C12 121.82(19) . .
C11 C12 C11 117.6(3) 4_575 .

loop_
_geom_bond_atom_site_label_1
_geom_bond_atom_site_label_2
_geom_bond_distance
_geom_bond_site_symmetry_2
Cd1 N1 2.2935(17) 3_566
Cd1 N1 2.2935(17) 1_655
Cd1 N11 2.4160(15) .
Cd1 N11 2.4160(15) 3_666
Cd1 S1 2.7030(7) .
Cd1 S1 2.7030(7) 3_666
S1 C1 1.639(2) .
C1 N1 1.156(2) .
N1 Cd1 2.2935(17) 1_455
N11 C13 1.3234(19) .
N11 C11 1.342(2) .
C13 N11 1.3234(18) 4_575
C11 C12 1.365(2) .
C12 C11 1.365(2) 4_575
